data_2206932
loop_
_publ_author_name
'Su, Bi-Quan'

_publ_section_title
;
 <i>N</i>-(4-Chlorophenyl)-<i>N</i>'-(4-nitrobenzoyl)urea
;
_journal_coeditor_code CV6577
_journal_issue 10
_journal_name_full 'Acta Crystallographica Section E'
_journal_page_first o3492
_journal_page_last o3494
_journal_paper_doi 10.1107/S160053680503076X
_journal_volume 61
_journal_year 2005
_chemical_formula_iupac 'C14 H10 Cl N3 O4'
_chemical_formula_moiety 'C14 H10 Cl N3 O4'
_chemical_formula_sum 'C14 H10 Cl N3 O4'
_chemical_formula_weight 319.70
_chemical_name_systematic
;
N-(4-Chlorophenyl)-N'-(4-nitrobenzoyl)urea
;
_space_group_IT_number 2
_symmetry_cell_setting triclinic
_symmetry_space_group_name_Hall '-P 1'
_symmetry_space_group_name_H-M 'P -1'
_atom_sites_solution_hydrogens geom
_atom_sites_solution_primary direct
_atom_sites_solution_secondary difmap
_audit_creation_method SHELXL-97
_cell_angle_alpha 91.418(2)
_cell_angle_beta 106.157(2)
_cell_angle_gamma 99.400(2)
_cell_formula_units_Z 2
_cell_length_a 7.1737(10)
_cell_length_b 8.2486(12)
_cell_length_c 12.1873(17)
_cell_measurement_reflns_used 1727
_cell_measurement_temperature 293(2)
_cell_measurement_theta_max 27.71
_cell_measurement_theta_min 2.51
_cell_volume 681.50(17)
_computing_cell_refinement 'SAINT (Bruker, 2000)'
_computing_data_collection 'SMART (Bruker, 2000)'
_computing_data_reduction SAINT
_computing_molecular_graphics 'SHELXTL (Bruker, 2000)'
_computing_publication_material SHELXTL
_computing_structure_refinement 'SHELXL97 (Sheldrick, 1997)'
_computing_structure_solution 'SHELXS97 (Sheldrick, 1997)'
_diffrn_ambient_temperature 293(2)
_diffrn_measured_fraction_theta_full 0.985
_diffrn_measured_fraction_theta_max 0.985
_diffrn_measurement_device_type 'Bruker SMART CCD area-detector'
_diffrn_measurement_method '\f and \w'
_diffrn_radiation_monochromator graphite
_diffrn_radiation_source 'fine-focus sealed tube'
_diffrn_radiation_type MoK\a
_diffrn_radiation_wavelength 0.71073
_diffrn_reflns_av_R_equivalents 0.0092
_diffrn_reflns_av_sigmaI/netI 0.0176
_diffrn_reflns_limit_h_max 8
_diffrn_reflns_limit_h_min -8
_diffrn_reflns_limit_k_max 8
_diffrn_reflns_limit_k_min -9
_diffrn_reflns_limit_l_max 14
_diffrn_reflns_limit_l_min -10
_diffrn_reflns_number 3693
_diffrn_reflns_theta_full 25.00
_diffrn_reflns_theta_max 25.00
_diffrn_reflns_theta_min 2.51
_diffrn_standards_decay_% 0
_diffrn_standards_number 0
_exptl_absorpt_coefficient_mu 0.303
_exptl_absorpt_correction_T_max 0.947
_exptl_absorpt_correction_T_min 0.911
_exptl_absorpt_correction_type multi-scan
_exptl_absorpt_process_details '(SADABS; Sheldrick, 1996)'
_exptl_crystal_colour yellow
_exptl_crystal_density_diffrn 1.558
_exptl_crystal_density_method 'not measured'
_exptl_crystal_description block
_exptl_crystal_F_000 328
_exptl_crystal_size_max 0.26
_exptl_crystal_size_mid 0.24
_exptl_crystal_size_min 0.18
_refine_diff_density_max 0.258
_refine_diff_density_min -0.208
_refine_ls_extinction_method none
_refine_ls_goodness_of_fit_ref 1.064
_refine_ls_hydrogen_treatment mixed
_refine_ls_matrix_type full
_refine_ls_number_parameters 207
_refine_ls_number_reflns 2368
_refine_ls_number_restraints 2
_refine_ls_restrained_S_all 1.064
_refine_ls_R_factor_all 0.0411
_refine_ls_R_factor_gt 0.0326
_refine_ls_shift/su_max 0.000
_refine_ls_shift/su_mean 0.000
_refine_ls_structure_factor_coef Fsqd
_refine_ls_weighting_details 'calc w = 1/[\s^2^(Fo^2^)+(0.0423P)^2^+0.161P] where P = (Fo^2^+2Fc^2^)/3'
_refine_ls_weighting_scheme calc
_refine_ls_wR_factor_gt 0.0843
_refine_ls_wR_factor_ref 0.0884
_reflns_number_gt 1941
_reflns_number_total 2368
_reflns_threshold_expression I>2\s(I)
_cod_data_source_file cv6577.cif
_cod_data_source_block I
_cod_depositor_comments
;
The following automatic conversions were performed:
'_symmetry_cell_setting' value 'Triclinic' changed to 'triclinic'
according to '/home/saulius/struct/CIF-dictionaries/cif_core.dic'
dictionary named 'cif_core.dic' version 2.4.1 from 2010-06-29.

Automatic conversion script
Id: cif_fix_enum 1527 2010-12-29 10:47:43Z saulius 

The following automatic conversions were performed:

'_symmetry_cell_setting' value 'Triclinic' changed to 'triclinic'
according to /home/saulius/struct/CIF-dictionaries/cif_core.dic
dictionary named 'cif_core.dic' version 2.4.1 from 2010-06-29.

Automatic conversion script
Id: cif_fix_values 1715 2011-07-08 13:25:40Z adriana 
;
_cod_database_code 2206932
_cod_database_fobs_code 2206932

loop_
_symmetry_equiv_pos_as_xyz
'x, y, z'
'-x, -y, -z'

loop_
_atom_site_label
_atom_site_fract_x
_atom_site_fract_y
_atom_site_fract_z
_atom_site_U_iso_or_equiv
_atom_site_adp_type
_atom_site_calc_flag
_atom_site_refinement_flags
_atom_site_occupancy
_atom_site_type_symbol
Cl1 1.28679(9) -0.00089(7) 0.27008(5) 0.0716(2) Uani d . 1 Cl
N1 0.9143(2) 0.32409(17) 0.56999(12) 0.0412(3) Uani d D 1 N
H1 0.984(2) 0.337(2) 0.6415(9) 0.050(5) Uiso d D 1 H
N2 0.70475(19) 0.46082(17) 0.63786(11) 0.0395(3) Uani d D 1 N
H2 0.5996(18) 0.5037(19) 0.6185(14) 0.044(5) Uiso d D 1 H
N3 0.5108(2) 0.8111(2) 1.06294(14) 0.0567(4) Uani d . 1 N
O1 0.64018(16) 0.39301(16) 0.44858(9) 0.0496(3) Uani d . 1 O
O2 0.97614(18) 0.44473(16) 0.78491(10) 0.0534(3) Uani d . 1 O
O3 0.3401(2) 0.8288(2) 1.03227(15) 0.0918(6) Uani d . 1 O
O4 0.6206(3) 0.8557(2) 1.15750(13) 0.0884(5) Uani d . 1 O
C1 0.7506(2) 0.39051(19) 0.54468(14) 0.0367(4) Uani d . 1 C
C2 0.8153(2) 0.4858(2) 0.74984(14) 0.0399(4) Uani d . 1 C
C3 0.9940(2) 0.24722(19) 0.49319(14) 0.0377(4) Uani d . 1 C
C4 1.1752(2) 0.2006(2) 0.54013(15) 0.0436(4) Uani d . 1 C
H4 1.2364 0.2206 0.6184 0.052 Uiso calc R 1 H
C5 1.2654(3) 0.1254(2) 0.47245(17) 0.0494(4) Uani d . 1 C
H5 1.3874 0.0954 0.5045 0.059 Uiso calc R 1 H
C6 1.1737(3) 0.0946(2) 0.35684(16) 0.0488(4) Uani d . 1 C
C7 0.9928(3) 0.1375(2) 0.30907(16) 0.0490(4) Uani d . 1 C
H7 0.9313 0.1149 0.2310 0.059 Uiso calc R 1 H
C8 0.9018(3) 0.2141(2) 0.37664(15) 0.0452(4) Uani d . 1 C
H8 0.7795 0.2432 0.3442 0.054 Uiso calc R 1 H
C9 0.7284(2) 0.5695(2) 0.82916(13) 0.0385(4) Uani d . 1 C
C10 0.8574(2) 0.6555(2) 0.92800(14) 0.0466(4) Uani d . 1 C
H10 0.9923 0.6585 0.9426 0.056 Uiso calc R 1 H
C11 0.7882(3) 0.7360(2) 1.00432(15) 0.0481(4) Uani d . 1 C
H11 0.8744 0.7947 1.0700 0.058 Uiso calc R 1 H
C12 0.5877(3) 0.7274(2) 0.98081(14) 0.0423(4) Uani d . 1 C
C13 0.4555(2) 0.6416(2) 0.88505(14) 0.0456(4) Uani d . 1 C
H13 0.3206 0.6373 0.8718 0.055 Uiso calc R 1 H
C14 0.5269(2) 0.5619(2) 0.80906(14) 0.0433(4) Uani d . 1 C
H14 0.4396 0.5028 0.7439 0.052 Uiso calc R 1 H

loop_
_atom_site_aniso_label
_atom_site_aniso_U_11
_atom_site_aniso_U_22
_atom_site_aniso_U_33
_atom_site_aniso_U_12
_atom_site_aniso_U_13
_atom_site_aniso_U_23
Cl1 0.0941(4) 0.0647(3) 0.0800(4) 0.0300(3) 0.0551(3) 0.0010(3)
N1 0.0419(8) 0.0512(8) 0.0315(8) 0.0163(6) 0.0081(6) -0.0021(6)
N2 0.0354(7) 0.0516(8) 0.0326(7) 0.0155(6) 0.0076(6) -0.0017(6)
N3 0.0609(10) 0.0644(10) 0.0475(10) 0.0091(8) 0.0221(8) -0.0095(8)
O1 0.0422(6) 0.0732(8) 0.0343(7) 0.0217(6) 0.0069(5) -0.0051(6)
O2 0.0470(7) 0.0749(9) 0.0390(7) 0.0286(6) 0.0038(5) -0.0030(6)
O3 0.0607(10) 0.1333(15) 0.0851(12) 0.0265(10) 0.0255(8) -0.0387(10)
O4 0.0854(11) 0.1217(14) 0.0521(9) 0.0138(10) 0.0162(8) -0.0392(9)
C1 0.0343(8) 0.0402(9) 0.0352(9) 0.0058(7) 0.0103(7) -0.0012(7)
C2 0.0394(9) 0.0438(9) 0.0360(9) 0.0100(7) 0.0087(7) 0.0012(7)
C3 0.0404(8) 0.0351(8) 0.0393(9) 0.0057(7) 0.0150(7) 0.0016(7)
C4 0.0434(9) 0.0431(9) 0.0446(10) 0.0119(7) 0.0110(7) 0.0001(7)
C5 0.0471(10) 0.0448(10) 0.0621(12) 0.0162(8) 0.0204(9) 0.0038(9)
C6 0.0612(11) 0.0380(9) 0.0586(12) 0.0112(8) 0.0347(9) 0.0022(8)
C7 0.0591(11) 0.0492(10) 0.0407(10) 0.0068(9) 0.0194(8) -0.0024(8)
C8 0.0445(9) 0.0506(10) 0.0427(10) 0.0121(8) 0.0140(8) 0.0005(8)
C9 0.0411(9) 0.0433(9) 0.0311(8) 0.0100(7) 0.0090(7) 0.0033(7)
C10 0.0390(9) 0.0609(11) 0.0372(9) 0.0126(8) 0.0050(7) -0.0026(8)
C11 0.0473(10) 0.0578(11) 0.0335(9) 0.0088(8) 0.0037(7) -0.0076(8)
C12 0.0495(10) 0.0474(9) 0.0328(9) 0.0109(8) 0.0150(7) 0.0005(7)
C13 0.0377(9) 0.0621(11) 0.0376(9) 0.0098(8) 0.0114(7) 0.0005(8)
C14 0.0414(9) 0.0551(10) 0.0304(9) 0.0051(8) 0.0079(7) -0.0033(7)

loop_
_atom_type_symbol
_atom_type_description
_atom_type_scat_dispersion_real
_atom_type_scat_dispersion_imag
_atom_type_scat_source
C C 0.0033 0.0016 'International Tables Vol C Tables 4.2.6.8 and 6.1.1.4'
H H 0.0000 0.0000 'International Tables Vol C Tables 4.2.6.8 and 6.1.1.4'
N N 0.0061 0.0033 'International Tables Vol C Tables 4.2.6.8 and 6.1.1.4'
O O 0.0106 0.0060 'International Tables Vol C Tables 4.2.6.8 and 6.1.1.4'
Cl Cl 0.1484 0.1585 'International Tables Vol C Tables 4.2.6.8 and 6.1.1.4'

loop_
_geom_angle_atom_site_label_1
_geom_angle_atom_site_label_2
_geom_angle_atom_site_label_3
_geom_angle
_geom_angle_publ_flag
C1 N1 C3 127.58(14) y
C1 N1 H1 115.7(12) ?
C3 N1 H1 116.5(12) ?
C2 N2 C1 128.49(13) y
C2 N2 H2 117.3(12) ?
C1 N2 H2 113.7(12) ?
O4 N3 O3 123.72(17) ?
O4 N3 C12 118.26(17) ?
O3 N3 C12 118.01(16) ?
O1 C1 N1 125.27(15) ?
O1 C1 N2 118.64(14) ?
N1 C1 N2 116.09(14) y
O2 C2 N2 123.12(15) ?
O2 C2 C9 120.95(15) ?
N2 C2 C9 115.93(14) y
C4 C3 C8 119.24(15) ?
C4 C3 N1 116.38(15) ?
C8 C3 N1 124.37(15) ?
C5 C4 C3 120.81(17) ?
C5 C4 H4 119.6 ?
C3 C4 H4 119.6 ?
C4 C5 C6 119.46(16) ?
C4 C5 H5 120.3 ?
C6 C5 H5 120.3 ?
C7 C6 C5 120.58(16) ?
C7 C6 Cl1 119.56(15) ?
C5 C6 Cl1 119.86(14) ?
C6 C7 C8 120.21(17) ?
C6 C7 H7 119.9 ?
C8 C7 H7 119.9 ?
C7 C8 C3 119.68(16) ?
C7 C8 H8 120.2 ?
C3 C8 H8 120.2 ?
C14 C9 C10 119.38(15) ?
C14 C9 C2 122.93(15) ?
C10 C9 C2 117.68(15) ?
C11 C10 C9 120.85(16) ?
C11 C10 H10 119.6 ?
C9 C10 H10 119.6 ?
C10 C11 C12 118.09(16) ?
C10 C11 H11 121.0 ?
C12 C11 H11 121.0 ?
C13 C12 C11 122.74(15) ?
C13 C12 N3 118.50(15) ?
C11 C12 N3 118.74(15) ?
C12 C13 C14 118.57(15) ?
C12 C13 H13 120.7 ?
C14 C13 H13 120.7 ?
C13 C14 C9 120.35(15) ?
C13 C14 H14 119.8 ?
C9 C14 H14 119.8 ?

loop_
_geom_bond_atom_site_label_1
_geom_bond_atom_site_label_2
_geom_bond_distance
_geom_bond_publ_flag
Cl1 C6 1.7442(17) ?
N1 C1 1.338(2) y
N1 C3 1.412(2) y
N1 H1 0.871(9) ?
N2 C2 1.365(2) y
N2 C1 1.404(2) y
N2 H2 0.861(9) ?
N3 O4 1.210(2) ?
N3 O3 1.212(2) ?
N3 C12 1.477(2) ?
O1 C1 1.2207(19) y
O2 C2 1.2204(19) y
C2 C9 1.498(2) y
C3 C4 1.387(2) ?
C3 C8 1.389(2) ?
C4 C5 1.374(2) ?
C4 H4 0.9300 ?
C5 C6 1.376(3) ?
C5 H5 0.9300 ?
C6 C7 1.374(3) ?
C7 C8 1.382(2) ?
C7 H7 0.9300 ?
C8 H8 0.9300 ?
C9 C14 1.388(2) ?
C9 C10 1.391(2) ?
C10 C11 1.374(2) ?
C10 H10 0.9300 ?
C11 C12 1.375(2) ?
C11 H11 0.9300 ?
C12 C13 1.374(2) ?
C13 C14 1.376(2) ?
C13 H13 0.9300 ?
C14 H14 0.9300 ?

loop_
_geom_hbond_atom_site_label_D
_geom_hbond_atom_site_label_H
_geom_hbond_atom_site_label_A
_geom_hbond_site_symmetry_A
_geom_hbond_distance_DH
_geom_hbond_distance_HA
_geom_hbond_distance_DA
_geom_hbond_angle_DHA
N1 H1 O2 . 0.871(9) 1.959(14) 2.6699(18) 137.9(16)
C8 H8 O1 . 0.93 2.275 2.868(2) 121
N2 H2 O1 2_666 0.861(9) 2.021(10) 2.8763(17) 172.0(17)
C10 H10 O3 1_655 0.93 2.579 3.390(2) 146
C14 H14 O1 2_666 0.93 2.466 3.089(2) 124

loop_
_geom_torsion_atom_site_label_1
_geom_torsion_atom_site_label_2
_geom_torsion_atom_site_label_3
_geom_torsion_atom_site_label_4
_geom_torsion
C3 N1 C1 O1 1.1(3)
C3 N1 C1 N2 -179.51(15)
C2 N2 C1 O1 -173.13(16)
C2 N2 C1 N1 7.4(3)
C1 N2 C2 O2 -1.4(3)
C1 N2 C2 C9 178.00(15)
C1 N1 C3 C4 174.64(16)
C1 N1 C3 C8 -6.5(3)
C8 C3 C4 C5 1.3(3)
N1 C3 C4 C5 -179.81(15)
C3 C4 C5 C6 -0.6(3)
C4 C5 C6 C7 -0.4(3)
C4 C5 C6 Cl1 180.00(13)
C5 C6 C7 C8 0.8(3)
Cl1 C6 C7 C8 -179.65(14)
C6 C7 C8 C3 -0.1(3)
C4 C3 C8 C7 -0.9(3)
N1 C3 C8 C7 -179.74(16)
O2 C2 C9 C14 -154.16(17)
N2 C2 C9 C14 26.5(2)
O2 C2 C9 C10 24.6(3)
N2 C2 C9 C10 -154.76(15)
C14 C9 C10 C11 -1.5(3)
C2 C9 C10 C11 179.64(16)
C9 C10 C11 C12 0.8(3)
C10 C11 C12 C13 0.3(3)
C10 C11 C12 N3 179.05(16)
O4 N3 C12 C13 164.33(18)
O3 N3 C12 C13 -14.5(3)
O4 N3 C12 C11 -14.5(3)
O3 N3 C12 C11 166.71(19)
C11 C12 C13 C14 -0.5(3)
N3 C12 C13 C14 -179.30(16)
C12 C13 C14 C9 -0.3(3)
C10 C9 C14 C13 1.3(3)
C2 C9 C14 C13 -179.96(16)

loop_
_cod_related_entry_id
_cod_related_entry_database
_cod_related_entry_code
1 ChemSpider 21128820
